data_7102115
loop_
_publ_author_name
'Ranganathan, Anupama'
'Heisen, Burkhard Clemens'
'Dix, Ina'
'Meyer, Franc'

_publ_section_title
;
 A triazine-based three-directional rigid-rod tecton forms a novel 1D
 channel structure.
;
_journal_issue 35
_journal_name_full 'Chemical communications (Cambridge, England)'
_journal_page_first 3637
_journal_page_last 3639
_journal_paper_doi 10.1039/b706627a
_journal_year 2007
_chemical_formula_sum 'C54 H29 Cl N6'
_chemical_formula_weight 797.28
_chemical_name_common 2,4,6-tris(4-(4-ethynylbenzonitrile)phenyl)-1,3,5-triazine
_chemical_name_systematic
;
?
;
_space_group_IT_number 14
_symmetry_cell_setting monoclinic
_symmetry_space_group_name_Hall '-P 2ybc'
_symmetry_space_group_name_H-M 'P 1 21/c 1'
_atom_sites_solution_hydrogens geom
_atom_sites_solution_primary direct
_atom_sites_solution_secondary difmap
_audit_creation_method SHELXL-97
_cell_angle_alpha 90.00
_cell_angle_beta 112.384(3)
_cell_angle_gamma 90.00
_cell_formula_units_Z 4
_cell_length_a 23.491(2)
_cell_length_b 6.4678(6)
_cell_length_c 30.258(3)
_cell_measurement_reflns_used 9904
_cell_measurement_temperature 100(2)
_cell_measurement_theta_max 63.78
_cell_measurement_theta_min 3.04
_cell_volume 4250.7(7)
_computing_cell_refinement 'Bruker SAINT (V. 7.12A, Siemens 2003)'
_computing_data_collection 'Proteum (Version 1.40, Bruker 2002)'
_computing_data_reduction 'Bruker SAINT (V. 7.12A, Siemens 2003)'
_computing_molecular_graphics 'Bruker AXS SHELXTL (V. 6.12)'
_computing_publication_material 'SHELXL-97 (Sheldrick, 1997)'
_computing_structure_refinement 'SHELXL-97 (Sheldrick, 1997)'
_computing_structure_solution 'SHELXS-97 (Sheldrick, 1990)'
_diffrn_ambient_temperature 100(2)
_diffrn_detector_area_resol_mean 5.602
_diffrn_measured_fraction_theta_full 0.959
_diffrn_measured_fraction_theta_max 0.893
_diffrn_measurement_device_type 'Bruker three circle diffractometer'
_diffrn_measurement_method 'phi and omega scan'
_diffrn_radiation_monochromator 'mirror system'
_diffrn_radiation_source 'rotating anode'
_diffrn_radiation_type CuK\a
_diffrn_radiation_wavelength 1.54184
_diffrn_reflns_av_R_equivalents 0.0347
_diffrn_reflns_av_sigmaI/netI 0.0335
_diffrn_reflns_limit_h_max 24
_diffrn_reflns_limit_h_min -26
_diffrn_reflns_limit_k_max 7
_diffrn_reflns_limit_k_min -6
_diffrn_reflns_limit_l_max 32
_diffrn_reflns_limit_l_min -33
_diffrn_reflns_number 22030
_diffrn_reflns_theta_full 60.00
_diffrn_reflns_theta_max 64.38
_diffrn_reflns_theta_min 3.04
_diffrn_standards_decay_% 0
_diffrn_standards_interval_count 0
_diffrn_standards_interval_time 0
_diffrn_standards_number 0
_exptl_absorpt_coefficient_mu 1.143
_exptl_absorpt_correction_T_max 0.9887
_exptl_absorpt_correction_T_min 0.7553
_exptl_absorpt_correction_type multi-scan
_exptl_absorpt_process_details sadabs
_exptl_crystal_colour colorless
_exptl_crystal_density_diffrn 1.246
_exptl_crystal_density_method 'not measured'
_exptl_crystal_description plate
_exptl_crystal_F_000 1648
_exptl_crystal_size_max 0.26
_exptl_crystal_size_mid 0.04
_exptl_crystal_size_min 0.01
_refine_diff_density_max 0.230
_refine_diff_density_min -0.347
_refine_diff_density_rms 0.041
_refine_ls_extinction_method none
_refine_ls_goodness_of_fit_ref 1.091
_refine_ls_hydrogen_treatment constr
_refine_ls_matrix_type full
_refine_ls_number_parameters 743
_refine_ls_number_reflns 6389
_refine_ls_number_restraints 1
_refine_ls_restrained_S_all 1.091
_refine_ls_R_factor_all 0.0578
_refine_ls_R_factor_gt 0.0476
_refine_ls_shift/su_max 0.001
_refine_ls_shift/su_mean 0.000
_refine_ls_structure_factor_coef Fsqd
_refine_ls_weighting_details 'calc w=1/[\s^2^(Fo^2^)+(0.0576P)^2^+2.1326P] where P=(Fo^2^+2Fc^2^)/3'
_refine_ls_weighting_scheme calc
_refine_ls_wR_factor_gt 0.1217
_refine_ls_wR_factor_ref 0.1291
_reflns_number_gt 5354
_reflns_number_total 6389
_reflns_threshold_expression >2sigma(I)
_cod_data_source_file b706627a.txt
_cod_data_source_block anu01
_cod_original_sg_symbol_H-M P21/c
_cod_database_code 7102115

loop_
_symmetry_equiv_pos_as_xyz
'x, y, z'
'-x, y+1/2, -z+1/2'
'-x, -y, -z'
'x, -y-1/2, z-1/2'

loop_
_atom_site_label
_atom_site_type_symbol
_atom_site_fract_x
_atom_site_fract_y
_atom_site_fract_z
_atom_site_U_iso_or_equiv
_atom_site_adp_type
_atom_site_occupancy
_atom_site_symmetry_multiplicity
_atom_site_calc_flag
_atom_site_refinement_flags
_atom_site_disorder_assembly
_atom_site_disorder_group
N1 N 0.19505(8) 0.1999(3) 0.14826(6) 0.0342(4) Uani 1 1 d . . .
N3 N 0.21711(8) 0.2829(3) 0.08033(6) 0.0368(4) Uani 1 1 d . . .
N5 N 0.15400(7) 0.5078(3) 0.10451(5) 0.0310(4) Uani 1 1 d . . .
N28 N 0.64191(11) -1.4019(4) 0.23793(9) 0.0671(7) Uani 1 1 d . . .
N48 N 0.26666(9) 1.8473(3) -0.23079(8) 0.0527(5) Uani 1 1 d . . .
N68 N -0.04455(8) 0.7834(3) 0.49784(6) 0.0377(4) Uani 1 1 d . . .
C2 C 0.22207(9) 0.1611(3) 0.11739(7) 0.0340(5) Uani 1 1 d . . .
C4 C 0.18268(9) 0.4533(3) 0.07526(7) 0.0326(5) Uani 1 1 d . . .
C6 C 0.16266(9) 0.3756(3) 0.14067(7) 0.0300(4) Uani 1 1 d . . .
C11 C 0.26092(9) -0.0258(3) 0.12507(8) 0.0390(5) Uani 1 1 d . . .
C12 C 0.26701(10) -0.1593(3) 0.16282(9) 0.0415(5) Uani 1 1 d . . .
H12A H 0.2459 -0.1305 0.1834 0.050 Uiso 1 1 calc R . .
C13 C 0.30376(10) -0.3339(3) 0.17045(10) 0.0464(6) Uani 1 1 d . . .
H13A H 0.3071 -0.4253 0.1959 0.056 Uiso 1 1 calc R . .
C14 C 0.33566(10) -0.3762(3) 0.14124(10) 0.0475(6) Uani 1 1 d . . .
C15 C 0.32939(10) -0.2427(4) 0.10322(10) 0.0509(6) Uani 1 1 d . . .
H15A H 0.3507 -0.2715 0.0828 0.061 Uiso 1 1 calc R . .
C16 C 0.29216(10) -0.0684(4) 0.09517(9) 0.0438(5) Uani 1 1 d . . .
H16A H 0.2881 0.0216 0.0693 0.053 Uiso 1 1 calc R . .
C17 C 0.37813(11) -0.5455(4) 0.15152(11) 0.0552(7) Uani 1 1 d . . .
C18 C 0.41652(11) -0.6779(4) 0.16250(11) 0.0562(7) Uani 1 1 d . . .
C21 C 0.46395(10) -0.8321(3) 0.17752(10) 0.0477(6) Uani 1 1 d . . .
C22 C 0.45169(10) -1.0252(3) 0.19119(9) 0.0439(6) Uani 1 1 d . . .
H22A H 0.4116 -1.0567 0.1899 0.053 Uiso 1 1 calc R . .
C23 C 0.49721(10) -1.1720(3) 0.20665(9) 0.0450(6) Uani 1 1 d . . .
H23A H 0.4885 -1.3054 0.2156 0.054 Uiso 1 1 calc R . .
C24 C 0.55624(10) -1.1248(3) 0.20912(9) 0.0442(6) Uani 1 1 d . . .
C25 C 0.56942(11) -0.9302(4) 0.19616(10) 0.0504(6) Uani 1 1 d . . .
H25A H 0.6098 -0.8974 0.1983 0.060 Uiso 1 1 calc R . .
C26 C 0.52305(11) -0.7857(4) 0.18014(11) 0.0561(7) Uani 1 1 d . . .
H26A H 0.5315 -0.6527 0.1708 0.067 Uiso 1 1 calc R . .
C27 C 0.60427(11) -1.2776(4) 0.22554(10) 0.0500(6) Uani 1 1 d . . .
C31 C 0.17833(9) 0.5929(3) 0.03556(7) 0.0357(5) Uani 1 1 d . . .
C32 C 0.21199(11) 0.5460(4) 0.00757(7) 0.0494(6) Uani 1 1 d . . .
H32A H 0.2340 0.4193 0.0123 0.059 Uiso 1 1 calc R . .
C33 C 0.21349(11) 0.6823(5) -0.02671(8) 0.0556(7) Uani 1 1 d . . .
H33A H 0.2371 0.6500 -0.0452 0.067 Uiso 1 1 calc R . .
C34 C 0.18046(10) 0.8694(4) -0.03486(7) 0.0419(5) Uani 1 1 d . . .
C35 C 0.14529(9) 0.9135(3) -0.00780(7) 0.0349(5) Uani 1 1 d . . .
H35A H 0.1221 1.0378 -0.0132 0.042 Uiso 1 1 calc R . .
C36 C 0.14437(9) 0.7758(3) 0.02683(7) 0.0327(5) Uani 1 1 d . . .
H36A H 0.1202 0.8062 0.0450 0.039 Uiso 1 1 calc R . .
C37 C 0.18475(10) 1.0125(4) -0.06970(8) 0.0450(6) Uani 1 1 d . . .
C38 C 0.19154(10) 1.1281(4) -0.09849(8) 0.0432(6) Uani 1 1 d . . .
C41 C 0.20304(9) 1.2720(4) -0.13025(7) 0.0386(5) Uani 1 1 d . . .
C42 C 0.23977(10) 1.2179(4) -0.15553(7) 0.0394(5) Uani 1 1 d . . .
H42A H 0.2550 1.0806 -0.1533 0.047 Uiso 1 1 calc R . .
C43 C 0.25433(10) 1.3594(3) -0.18350(7) 0.0378(5) Uani 1 1 d . . .
H43A H 0.2791 1.3198 -0.2006 0.045 Uiso 1 1 calc R . .
C44 C 0.23244(9) 1.5609(3) -0.18655(7) 0.0368(5) Uani 1 1 d . . .
C45 C 0.19408(11) 1.6151(4) -0.16304(9) 0.0512(6) Uani 1 1 d . . .
H45A H 0.1780 1.7514 -0.1661 0.061 Uiso 1 1 calc R . .
C46 C 0.17930(11) 1.4725(4) -0.13540(9) 0.0498(6) Uani 1 1 d . . .
H46A H 0.1527 1.5107 -0.1197 0.060 Uiso 1 1 calc R . .
C47 C 0.25112(10) 1.7162(4) -0.21233(9) 0.0425(5) Uani 1 1 d . . .
C51 C 0.13546(9) 0.4276(3) 0.17607(6) 0.0288(4) Uani 1 1 d . . .
C52 C 0.11702(9) 0.6290(3) 0.18054(7) 0.0300(4) Uani 1 1 d . . .
H52A H 0.1206 0.7344 0.1599 0.036 Uiso 1 1 calc R . .
C53 C 0.09354(9) 0.6760(3) 0.21491(7) 0.0312(4) Uani 1 1 d . . .
H53A H 0.0817 0.8139 0.2181 0.037 Uiso 1 1 calc R . .
C54 C 0.08705(9) 0.5212(3) 0.24508(6) 0.0300(4) Uani 1 1 d . . .
C55 C 0.10511(9) 0.3191(3) 0.24025(7) 0.0320(5) Uani 1 1 d . . .
H55A H 0.1005 0.2125 0.2602 0.038 Uiso 1 1 calc R . .
C56 C 0.12957(9) 0.2744(3) 0.20655(7) 0.0321(5) Uani 1 1 d . . .
H56A H 0.1426 0.1374 0.2040 0.039 Uiso 1 1 calc R . .
C57 C 0.06415(9) 0.5689(3) 0.28145(7) 0.0318(5) Uani 1 1 d . . .
C58 C 0.04756(9) 0.6082(3) 0.31368(7) 0.0316(5) Uani 1 1 d . . .
C61 C 0.02857(9) 0.6488(3) 0.35239(7) 0.0290(4) Uani 1 1 d . . .
C62 C 0.02948(9) 0.8494(3) 0.36987(7) 0.0311(5) Uani 1 1 d . . .
H62A H 0.0427 0.9611 0.3558 0.037 Uiso 1 1 calc R . .
C63 C 0.01130(9) 0.8866(3) 0.40742(7) 0.0310(4) Uani 1 1 d . . .
H63A H 0.0130 1.0227 0.4196 0.037 Uiso 1 1 calc R . .
C64 C -0.00958(9) 0.7234(3) 0.42740(6) 0.0289(4) Uani 1 1 d . . .
C65 C -0.01125(9) 0.5231(3) 0.40991(7) 0.0318(5) Uani 1 1 d . . .
H65A H -0.0261 0.4124 0.4232 0.038 Uiso 1 1 calc R . .
C66 C 0.00864(9) 0.4862(3) 0.37338(7) 0.0315(5) Uani 1 1 d . . .
H66A H 0.0088 0.3489 0.3623 0.038 Uiso 1 1 calc R . .
C67 C -0.02889(9) 0.7588(3) 0.46646(7) 0.0311(4) Uani 1 1 d . . .
Cl1A Cl 0.46530(17) 0.2688(4) -0.08282(12) 0.0508(9) Uani 0.245(2) 1 d P A 1
C91A C 0.4330(4) 0.2836(14) -0.0394(3) 0.0310(19) Uani 0.245(2) 1 d P A 1
C92A C 0.4696(4) 0.2484(13) 0.0076(3) 0.034(2) Uani 0.245(2) 1 d P A 1
H92A H 0.5121 0.2185 0.0168 0.041 Uiso 0.245(2) 1 calc PR A 1
C93A C 0.4427(4) 0.2575(14) 0.0413(3) 0.037(2) Uani 0.245(2) 1 d P A 1
H93A H 0.4671 0.2318 0.0740 0.045 Uiso 0.245(2) 1 calc PR A 1
C94A C 0.3790(9) 0.305(3) 0.0273(7) 0.030(4) Uani 0.245(2) 1 d P A 1
H94A H 0.3602 0.3097 0.0500 0.037 Uiso 0.245(2) 1 calc PR A 1
C95A C 0.3463(6) 0.3431(17) -0.0195(5) 0.039(3) Uani 0.245(2) 1 d P A 1
H95A H 0.3041 0.3795 -0.0294 0.047 Uiso 0.245(2) 1 calc PR A 1
C96A C 0.3723(5) 0.3306(19) -0.0529(3) 0.031(2) Uani 0.245(2) 1 d P A 1
H96A H 0.3478 0.3548 -0.0856 0.038 Uiso 0.245(2) 1 calc PR A 1
Cl1B Cl 0.37138(17) -0.1339(6) -0.08808(10) 0.0587(10) Uani 0.264(3) 1 d P B 2
C91B C 0.3830(4) -0.0044(13) -0.0343(3) 0.0342(19) Uani 0.264(3) 1 d P B 2
C92B C 0.3612(4) 0.1943(16) -0.0358(3) 0.040(2) Uani 0.264(3) 1 d P B 2
H92B H 0.3384 0.2581 -0.0656 0.047 Uiso 0.264(3) 1 calc PR B 2
C93B C 0.3724(9) 0.299(3) 0.0057(7) 0.044(5) Uani 0.264(3) 1 d P B 2
H93B H 0.3596 0.4382 0.0050 0.053 Uiso 0.264(3) 1 calc PR B 2
C94B C 0.4023(5) 0.200(2) 0.0485(4) 0.051(3) Uani 0.264(3) 1 d P B 2
H94B H 0.4094 0.2720 0.0775 0.061 Uiso 0.264(3) 1 calc PR B 2
C95B C 0.4224(8) -0.003(2) 0.0500(6) 0.041(4) Uani 0.264(3) 1 d P B 2
H95B H 0.4417 -0.0714 0.0798 0.050 Uiso 0.264(3) 1 calc PR B 2
C96B C 0.4144(5) -0.1043(16) 0.0087(5) 0.044(3) Uani 0.264(3) 1 d P B 2
H96B H 0.4299 -0.2402 0.0092 0.053 Uiso 0.264(3) 1 calc PR B 2
Cl1C Cl 0.4022(3) -0.3504(11) -0.1016(2) 0.0644(17) Uani 0.243(2) 1 d P C 3
C96C C 0.3536(7) -0.157(3) -0.0438(5) 0.045(4) Uani 0.243(2) 1 d P C 3
H96C H 0.3156 -0.1607 -0.0705 0.054 Uiso 0.243(2) 1 calc PR C 3
C91C C 0.4050(5) -0.2387(14) -0.0480(3) 0.038(2) Uani 0.243(2) 1 d P C 3
C94C C 0.4105(10) -0.068(3) 0.0345(7) 0.049(5) Uani 0.243(2) 1 d P C 3
H94C H 0.4123 -0.0051 0.0634 0.059 Uiso 0.243(2) 1 calc PR C 3
C95C C 0.3557(5) -0.0730(15) -0.0032(3) 0.043(2) Uani 0.243(2) 1 d P C 3
H95C H 0.3196 -0.0176 -0.0007 0.051 Uiso 0.243(2) 1 calc PR C 3
C92C C 0.4612(4) -0.2339(15) -0.0099(3) 0.043(2) Uani 0.243(2) 1 d P C 3
H92C H 0.4973 -0.2873 -0.0128 0.052 Uiso 0.243(2) 1 calc PR C 3
C93C C 0.4630(5) -0.1486(19) 0.0325(4) 0.056(3) Uani 0.243(2) 1 d P C 3
H93C H 0.5004 -0.1464 0.0599 0.067 Uiso 0.243(2) 1 calc PR C 3
Cl1D Cl 0.42780(17) -0.7331(4) -0.11072(12) 0.0554(11) Uani 0.248(3) 1 d P D 4
C91D C 0.4019(4) -0.5499(12) -0.0811(3) 0.030(2) Uani 0.248(3) 1 d P D 4
C92D C 0.4031(7) -0.5950(17) -0.0367(4) 0.042(3) Uani 0.248(3) 1 d P D 4
H92D H 0.4180 -0.7252 -0.0225 0.051 Uiso 0.248(3) 1 calc PR D 4
C93D C 0.3825(5) -0.4493(16) -0.0125(3) 0.049(3) Uani 0.248(3) 1 d P D 4
H93D H 0.3835 -0.4792 0.0185 0.059 Uiso 0.248(3) 1 calc PR D 4
C94D C 0.3604(6) -0.260(2) -0.0337(6) 0.046(3) Uani 0.248(3) 1 d P D 4
H94D H 0.3478 -0.1576 -0.0168 0.055 Uiso 0.248(3) 1 calc PR D 4
C95D C 0.3570(6) -0.224(2) -0.0768(8) 0.058(5) Uani 0.248(3) 1 d P D 4
H95D H 0.3383 -0.0985 -0.0918 0.069 Uiso 0.248(3) 1 calc PR D 4
C96D C 0.3793(7) -0.359(3) -0.1019(7) 0.032(4) Uani 0.248(3) 1 d P D 4
H96D H 0.3793 -0.3227 -0.1323 0.038 Uiso 0.248(3) 1 calc PR D 4

loop_
_atom_site_aniso_label
_atom_site_aniso_U_11
_atom_site_aniso_U_22
_atom_site_aniso_U_33
_atom_site_aniso_U_23
_atom_site_aniso_U_13
_atom_site_aniso_U_12
N1 0.0330(10) 0.0308(9) 0.0366(10) -0.0062(7) 0.0109(8) 0.0047(7)
N3 0.0328(10) 0.0392(10) 0.0346(10) -0.0120(8) 0.0084(8) 0.0055(8)
N5 0.0323(9) 0.0348(9) 0.0237(8) -0.0074(7) 0.0083(7) 0.0033(7)
N28 0.0615(15) 0.0573(14) 0.0955(18) 0.0349(13) 0.0445(14) 0.0200(12)
N48 0.0461(12) 0.0391(12) 0.0731(15) 0.0002(10) 0.0228(11) 0.0032(9)
N68 0.0465(11) 0.0371(10) 0.0322(10) 0.0036(7) 0.0180(9) -0.0027(8)
C2 0.0286(11) 0.0350(11) 0.0334(11) -0.0087(9) 0.0061(9) 0.0016(8)
C4 0.0283(11) 0.0393(12) 0.0261(10) -0.0095(8) 0.0056(9) 0.0028(9)
C6 0.0276(11) 0.0315(11) 0.0269(10) -0.0056(8) 0.0060(9) 0.0005(8)
C11 0.0292(11) 0.0338(12) 0.0489(13) -0.0153(10) 0.0091(10) 0.0012(9)
C12 0.0338(12) 0.0295(12) 0.0586(15) -0.0060(10) 0.0146(11) 0.0004(9)
C13 0.0300(12) 0.0318(12) 0.0735(17) -0.0055(11) 0.0153(12) -0.0005(9)
C14 0.0321(13) 0.0286(12) 0.0733(17) -0.0105(11) 0.0104(12) 0.0003(9)
C15 0.0325(13) 0.0502(15) 0.0657(16) -0.0253(13) 0.0137(12) 0.0043(10)
C16 0.0338(12) 0.0442(13) 0.0486(13) -0.0135(10) 0.0103(11) 0.0042(10)
C17 0.0361(13) 0.0344(13) 0.092(2) -0.0160(12) 0.0209(13) -0.0018(11)
C18 0.0385(14) 0.0326(13) 0.095(2) -0.0096(12) 0.0233(14) 0.0003(11)
C21 0.0380(13) 0.0308(12) 0.0755(17) -0.0084(11) 0.0228(13) 0.0018(9)
C22 0.0347(12) 0.0353(13) 0.0640(15) -0.0131(11) 0.0214(11) -0.0052(9)
C23 0.0426(14) 0.0311(12) 0.0660(16) -0.0010(10) 0.0259(12) -0.0014(10)
C24 0.0406(13) 0.0361(12) 0.0611(15) 0.0055(10) 0.0251(12) 0.0057(10)
C25 0.0389(13) 0.0392(13) 0.0795(18) 0.0108(12) 0.0298(13) 0.0042(10)
C26 0.0460(15) 0.0324(13) 0.095(2) 0.0093(13) 0.0324(15) 0.0022(10)
C27 0.0450(14) 0.0425(14) 0.0720(17) 0.0181(12) 0.0328(13) 0.0072(11)
C31 0.0319(12) 0.0491(13) 0.0222(10) -0.0084(9) 0.0061(9) 0.0073(9)
C32 0.0499(14) 0.0742(17) 0.0243(11) 0.0007(11) 0.0144(10) 0.0275(12)
C33 0.0493(15) 0.095(2) 0.0269(12) 0.0037(12) 0.0192(11) 0.0302(14)
C34 0.0337(12) 0.0700(16) 0.0212(11) 0.0001(10) 0.0095(9) 0.0083(11)
C35 0.0291(11) 0.0472(13) 0.0268(11) -0.0053(9) 0.0090(9) 0.0019(9)
C36 0.0288(11) 0.0438(12) 0.0263(10) -0.0078(9) 0.0114(9) -0.0009(9)
C37 0.0326(12) 0.0780(17) 0.0240(11) -0.0049(11) 0.0104(10) 0.0054(11)
C38 0.0331(12) 0.0724(16) 0.0249(11) -0.0059(11) 0.0121(10) 0.0019(11)
C41 0.0297(12) 0.0611(15) 0.0246(11) -0.0096(10) 0.0100(9) -0.0017(10)
C42 0.0444(13) 0.0458(13) 0.0332(12) -0.0052(9) 0.0206(10) 0.0025(10)
C43 0.0405(13) 0.0437(13) 0.0332(12) -0.0088(9) 0.0186(10) -0.0004(10)
C44 0.0315(12) 0.0427(13) 0.0340(11) -0.0062(9) 0.0102(10) 0.0004(9)
C45 0.0419(14) 0.0546(15) 0.0611(16) -0.0101(12) 0.0240(13) 0.0107(11)
C46 0.0396(13) 0.0686(17) 0.0491(14) -0.0120(12) 0.0258(12) 0.0039(12)
C47 0.0336(13) 0.0372(13) 0.0540(14) -0.0079(11) 0.0137(11) 0.0027(10)
C51 0.0296(11) 0.0307(11) 0.0220(10) -0.0031(8) 0.0052(8) 0.0027(8)
C52 0.0357(12) 0.0287(10) 0.0245(10) 0.0006(8) 0.0102(9) 0.0025(8)
C53 0.0392(12) 0.0270(10) 0.0266(10) -0.0018(8) 0.0117(9) 0.0032(8)
C54 0.0342(11) 0.0317(11) 0.0221(10) -0.0021(8) 0.0086(9) -0.0003(8)
C55 0.0385(12) 0.0299(11) 0.0248(10) 0.0011(8) 0.0088(9) -0.0003(8)
C56 0.0348(12) 0.0260(10) 0.0306(11) -0.0026(8) 0.0070(9) 0.0029(8)
C57 0.0374(12) 0.0276(11) 0.0283(11) -0.0010(8) 0.0100(9) -0.0002(8)
C58 0.0362(12) 0.0305(11) 0.0266(11) 0.0000(8) 0.0104(9) -0.0006(8)
C61 0.0306(11) 0.0319(11) 0.0229(10) 0.0015(8) 0.0083(9) 0.0009(8)
C62 0.0382(12) 0.0302(11) 0.0257(10) 0.0022(8) 0.0130(9) -0.0032(8)
C63 0.0375(12) 0.0280(11) 0.0266(10) 0.0004(8) 0.0111(9) -0.0006(8)
C64 0.0301(11) 0.0336(11) 0.0214(10) 0.0032(8) 0.0082(8) 0.0011(8)
C65 0.0363(12) 0.0304(11) 0.0272(10) 0.0042(8) 0.0105(9) -0.0018(8)
C66 0.0370(12) 0.0272(10) 0.0279(11) 0.0002(8) 0.0096(9) 0.0005(8)
C67 0.0346(11) 0.0305(11) 0.0269(11) 0.0042(8) 0.0105(9) -0.0009(8)
Cl1A 0.057(2) 0.0701(17) 0.0339(17) -0.0024(12) 0.0264(17) 0.0004(13)
C91A 0.038(5) 0.027(5) 0.026(5) 0.000(3) 0.010(4) 0.001(4)
C92A 0.032(5) 0.040(5) 0.029(5) -0.003(4) 0.009(4) -0.001(4)
C93A 0.039(5) 0.050(5) 0.019(4) -0.001(4) 0.007(4) -0.005(4)
C94A 0.044(7) 0.035(6) 0.029(12) -0.001(8) 0.032(9) -0.005(5)
C95A 0.045(7) 0.026(6) 0.041(8) -0.010(5) 0.011(6) 0.000(4)
C96A 0.034(6) 0.036(6) 0.018(5) -0.006(5) 0.004(5) 0.007(5)
Cl1B 0.072(2) 0.056(2) 0.0371(15) -0.0110(13) 0.0082(13) 0.0045(16)
C91B 0.037(5) 0.035(5) 0.031(4) 0.002(3) 0.013(4) -0.005(4)
C92B 0.033(5) 0.056(7) 0.024(5) 0.012(4) 0.004(4) -0.007(4)
C93B 0.056(10) 0.057(8) 0.042(16) 0.006(11) 0.044(12) 0.005(7)
C94B 0.044(6) 0.075(9) 0.035(6) -0.008(6) 0.018(5) -0.005(6)
C95B 0.050(9) 0.061(10) 0.019(8) 0.011(6) 0.021(7) 0.004(7)
C96B 0.053(9) 0.038(5) 0.045(7) 0.004(5) 0.022(7) -0.007(4)
Cl1C 0.082(4) 0.076(2) 0.054(2) -0.0081(17) 0.047(3) -0.019(3)
C96C 0.041(7) 0.058(11) 0.038(8) 0.020(8) 0.016(5) -0.009(8)
C91C 0.046(7) 0.041(5) 0.034(5) 0.004(4) 0.023(6) -0.009(4)
C94C 0.074(13) 0.060(10) 0.027(13) -0.015(7) 0.032(11) -0.025(7)
C95C 0.042(6) 0.053(6) 0.039(6) 0.008(4) 0.022(5) -0.003(4)
C92C 0.029(5) 0.053(6) 0.046(6) 0.020(4) 0.012(5) -0.005(4)
C93C 0.029(7) 0.088(8) 0.040(6) 0.022(6) 0.001(5) -0.023(5)
Cl1D 0.058(2) 0.0680(18) 0.0378(19) -0.0105(12) 0.0158(18) 0.0243(13)
C91D 0.030(4) 0.037(5) 0.025(4) -0.004(3) 0.011(4) 0.001(3)
C92D 0.066(8) 0.030(6) 0.033(6) 0.004(4) 0.021(6) -0.011(6)
C93D 0.069(7) 0.053(7) 0.042(5) -0.016(5) 0.040(5) -0.015(5)
C94D 0.040(7) 0.041(9) 0.065(10) -0.027(7) 0.029(7) -0.012(6)
C95D 0.028(7) 0.042(8) 0.089(13) 0.013(9) 0.007(8) -0.004(5)
C96D 0.023(8) 0.051(7) 0.018(6) 0.005(4) 0.003(6) -0.003(7)

loop_
_atom_type_symbol
_atom_type_description
_atom_type_scat_dispersion_real
_atom_type_scat_dispersion_imag
_atom_type_scat_source
C C 0.0181 0.0091 'International Tables Vol C Tables 4.2.6.8 and 6.1.1.4'
H H 0.0000 0.0000 'International Tables Vol C Tables 4.2.6.8 and 6.1.1.4'
N N 0.0311 0.0180 'International Tables Vol C Tables 4.2.6.8 and 6.1.1.4'
Cl Cl 0.3639 0.7018 'International Tables Vol C Tables 4.2.6.8 and 6.1.1.4'

loop_
_geom_angle_atom_site_label_1
_geom_angle_atom_site_label_2
_geom_angle_atom_site_label_3
_geom_angle
C2 N1 C6 115.43(18)
C2 N3 C4 115.85(17)
C6 N5 C4 114.25(17)
N1 C2 N3 124.16(18)
N1 C2 C11 118.17(19)
N3 C2 C11 117.66(18)
N3 C4 N5 124.77(19)
N3 C4 C31 116.62(17)
N5 C4 C31 118.57(17)
N1 C6 N5 125.52(17)
N1 C6 C51 116.28(17)
N5 C6 C51 118.19(17)
C16 C11 C12 119.6(2)
C16 C11 C2 120.4(2)
C12 C11 C2 119.96(19)
C13 C12 C11 120.2(2)
C12 C13 C14 120.6(2)
C13 C14 C15 119.2(2)
C13 C14 C17 120.9(2)
C15 C14 C17 119.7(2)
C16 C15 C14 120.4(2)
C15 C16 C11 119.9(2)
C18 C17 C14 175.3(3)
C17 C18 C21 177.6(3)
C22 C21 C26 119.7(2)
C22 C21 C18 119.9(2)
C26 C21 C18 120.4(2)
C23 C22 C21 120.3(2)
C22 C23 C24 119.8(2)
C25 C24 C23 120.5(2)
C25 C24 C27 119.4(2)
C23 C24 C27 120.1(2)
C26 C25 C24 118.9(2)
C25 C26 C21 120.8(2)
N28 C27 C24 178.7(3)
C32 C31 C36 119.0(2)
C32 C31 C4 118.84(19)
C36 C31 C4 122.05(17)
C33 C32 C31 120.2(2)
C32 C33 C34 120.9(2)
C35 C34 C33 118.9(2)
C35 C34 C37 121.4(2)
C33 C34 C37 119.66(19)
C36 C35 C34 119.8(2)
C35 C36 C31 121.16(18)
C38 C37 C34 176.4(2)
C37 C38 C41 176.2(2)
C46 C41 C42 118.4(2)
C46 C41 C38 120.52(19)
C42 C41 C38 121.1(2)
C43 C42 C41 121.3(2)
C42 C43 C44 119.48(19)
C45 C44 C43 119.8(2)
C45 C44 C47 119.5(2)
C43 C44 C47 120.57(19)
C46 C45 C44 120.4(2)
C45 C46 C41 120.5(2)
N48 C47 C44 176.2(2)
C52 C51 C56 119.07(17)
C52 C51 C6 121.19(17)
C56 C51 C6 119.71(17)
C53 C52 C51 120.34(18)
C52 C53 C54 120.41(18)
C55 C54 C53 119.11(17)
C55 C54 C57 119.98(17)
C53 C54 C57 120.88(18)
C56 C55 C54 120.11(18)
C55 C56 C51 120.94(18)
C58 C57 C54 177.0(2)
C57 C58 C61 178.3(2)
C62 C61 C66 119.06(17)
C62 C61 C58 121.11(17)
C66 C61 C58 119.83(18)
C63 C62 C61 120.56(18)
C62 C63 C64 119.73(18)
C63 C64 C65 120.14(17)
C63 C64 C67 120.63(18)
C65 C64 C67 119.22(17)
C66 C65 C64 119.81(18)
C65 C66 C61 120.66(18)
N68 C67 C64 178.8(2)
C96A C91A C92A 121.2(8)
C96A C91A Cl1A 119.5(6)
C92A C91A Cl1A 119.3(7)
C91A C92A C93A 118.3(8)
C92A C93A C94A 120.6(10)
C95A C94A C93A 117.7(12)
C94A C95A C96A 121.8(12)
C91A C96A C95A 120.2(10)
C92B C91B C96B 121.6(9)
C92B C91B Cl1B 119.4(6)
C96B C91B Cl1B 119.1(8)
C93B C92B C91B 119.6(12)
C92B C93B C94B 119.4(15)
C93B C94B C95B 120.9(11)
C96B C95B C94B 119.8(14)
C95B C96B C91B 118.5(12)
C95C C96C C91C 121.5(13)
C96C C91C C92C 120.7(10)
C96C C91C Cl1C 121.4(10)
C92C C91C Cl1C 117.9(8)
C95C C94C C93C 122.5(16)
C96C C95C C94C 118.5(14)
C93C C92C C91C 117.7(10)
C94C C93C C92C 119.1(13)
C92D C91D C96D 119.5(11)
C92D C91D Cl1D 118.9(7)
C96D C91D Cl1D 121.5(9)
C91D C92D C93D 119.6(10)
C94D C93D C92D 119.9(9)
C95D C94D C93D 119.6(12)
C94D C95D C96D 123.0(16)
C95D C96D C91D 118.1(16)

loop_
_geom_bond_atom_site_label_1
_geom_bond_atom_site_label_2
_geom_bond_distance
N1 C2 1.338(3)
N1 C6 1.338(3)
N3 C2 1.338(3)
N3 C4 1.341(3)
N5 C6 1.342(3)
N5 C4 1.347(2)
N28 C27 1.147(3)
N48 C47 1.148(3)
N68 C67 1.153(3)
C2 C11 1.479(3)
C4 C31 1.475(3)
C6 C51 1.480(3)
C11 C16 1.392(3)
C11 C12 1.395(3)
C12 C13 1.386(3)
C13 C14 1.386(3)
C14 C15 1.400(4)
C14 C17 1.433(3)
C15 C16 1.391(3)
C17 C18 1.195(3)
C18 C21 1.434(3)
C21 C22 1.381(3)
C21 C26 1.393(3)
C22 C23 1.372(3)
C23 C24 1.394(3)
C24 C25 1.388(3)
C24 C27 1.438(3)
C25 C26 1.376(3)
C31 C32 1.395(3)
C31 C36 1.395(3)
C32 C33 1.372(4)
C33 C34 1.407(4)
C34 C35 1.396(3)
C34 C37 1.435(3)
C35 C36 1.382(3)
C37 C38 1.204(3)
C38 C41 1.435(3)
C41 C46 1.397(3)
C41 C42 1.398(3)
C42 C43 1.375(3)
C43 C44 1.392(3)
C44 C45 1.389(3)
C44 C47 1.439(3)
C45 C46 1.375(4)
C51 C52 1.395(3)
C51 C56 1.396(3)
C52 C53 1.384(3)
C53 C54 1.401(3)
C54 C55 1.399(3)
C54 C57 1.430(3)
C55 C56 1.378(3)
C57 C58 1.207(3)
C58 C61 1.428(3)
C61 C62 1.398(3)
C61 C66 1.398(3)
C62 C63 1.378(3)
C63 C64 1.395(3)
C64 C65 1.395(3)
C64 C67 1.437(3)
C65 C66 1.375(3)
Cl1A C91A 1.752(9)
C91A C96A 1.361(14)
C91A C92A 1.371(12)
C92A C93A 1.389(12)
C93A C94A 1.42(2)
C94A C95A 1.35(2)
C95A C96A 1.368(17)
Cl1B C91B 1.756(8)
C91B C92B 1.378(13)
C91B C96B 1.387(14)
C92B C93B 1.358(19)
C93B C94B 1.37(2)
C94B C95B 1.39(2)
C95B C96B 1.358(17)
Cl1C C91C 1.755(11)
C96C C95C 1.32(2)
C96C C91C 1.368(19)
C91C C92C 1.383(15)
C94C C95C 1.36(2)
C94C C93C 1.36(2)
C92C C93C 1.382(16)
Cl1D C91D 1.729(8)
C91D C92D 1.366(13)
C91D C96D 1.40(2)
C92D C93D 1.389(15)
C93D C94D 1.389(19)
C94D C95D 1.30(3)
C95D C96D 1.39(3)

loop_
_geom_hbond_atom_site_label_D
_geom_hbond_atom_site_label_H
_geom_hbond_atom_site_label_A
_geom_hbond_distance_DH
_geom_hbond_distance_HA
_geom_hbond_distance_DA
_geom_hbond_angle_DHA
_geom_hbond_site_symmetry_A
C43 H43A N28 0.95 2.57 3.433(3) 151.6 3_655
C25 H25A N48 0.95 2.71 3.625(3) 163.1 3_665
C13 H13A N48 0.95 2.77 3.418(3) 126.0 4_576
C35 H35A N68 0.95 2.59 3.458(3) 152.3 2
C65 H65A N68 0.95 2.65 3.264(3) 122.4 3_566

loop_
_geom_torsion_atom_site_label_1
_geom_torsion_atom_site_label_2
_geom_torsion_atom_site_label_3
_geom_torsion_atom_site_label_4
_geom_torsion
C6 N1 C2 N3 -1.5(3)
C6 N1 C2 C11 177.25(17)
C4 N3 C2 N1 0.3(3)
C4 N3 C2 C11 -178.46(17)
C2 N3 C4 N5 0.3(3)
C2 N3 C4 C31 178.05(18)
C6 N5 C4 N3 0.3(3)
C6 N5 C4 C31 -177.38(17)
C2 N1 C6 N5 2.3(3)
C2 N1 C6 C51 -176.50(17)
C4 N5 C6 N1 -1.7(3)
C4 N5 C6 C51 177.07(17)
N1 C2 C11 C16 -177.25(19)
N3 C2 C11 C16 1.6(3)
N1 C2 C11 C12 2.0(3)
N3 C2 C11 C12 -179.17(19)
C16 C11 C12 C13 -0.2(3)
C2 C11 C12 C13 -179.47(19)
C11 C12 C13 C14 1.0(3)
C12 C13 C14 C15 -1.3(3)
C12 C13 C14 C17 174.2(2)
C13 C14 C15 C16 0.7(3)
C17 C14 C15 C16 -174.8(2)
C14 C15 C16 C11 0.1(3)
C12 C11 C16 C15 -0.3(3)
C2 C11 C16 C15 178.92(19)
C26 C21 C22 C23 -0.9(4)
C18 C21 C22 C23 -178.5(2)
C21 C22 C23 C24 0.8(4)
C22 C23 C24 C25 0.1(4)
C22 C23 C24 C27 179.7(2)
C23 C24 C25 C26 -1.0(4)
C27 C24 C25 C26 179.5(3)
C24 C25 C26 C21 0.9(4)
C22 C21 C26 C25 0.1(4)
C18 C21 C26 C25 177.6(3)
N3 C4 C31 C32 -3.1(3)
N5 C4 C31 C32 174.8(2)
N3 C4 C31 C36 -179.46(18)
N5 C4 C31 C36 -1.6(3)
C36 C31 C32 C33 2.6(3)
C4 C31 C32 C33 -173.9(2)
C31 C32 C33 C34 -1.1(4)
C32 C33 C34 C35 -0.8(4)
C32 C33 C34 C37 177.6(2)
C33 C34 C35 C36 1.1(3)
C37 C34 C35 C36 -177.2(2)
C34 C35 C36 C31 0.4(3)
C32 C31 C36 C35 -2.2(3)
C4 C31 C36 C35 174.15(19)
C46 C41 C42 C43 2.4(3)
C38 C41 C42 C43 -175.6(2)
C41 C42 C43 C44 0.4(3)
C42 C43 C44 C45 -2.7(3)
C42 C43 C44 C47 174.8(2)
C43 C44 C45 C46 2.3(3)
C47 C44 C45 C46 -175.3(2)
C44 C45 C46 C41 0.5(4)
C42 C41 C46 C45 -2.8(3)
C38 C41 C46 C45 175.1(2)
N1 C6 C51 C52 160.75(18)
N5 C6 C51 C52 -18.1(3)
N1 C6 C51 C56 -17.5(3)
N5 C6 C51 C56 163.66(18)
C56 C51 C52 C53 0.3(3)
C6 C51 C52 C53 -177.89(18)
C51 C52 C53 C54 -1.1(3)
C52 C53 C54 C55 0.5(3)
C52 C53 C54 C57 178.56(18)
C53 C54 C55 C56 0.7(3)
C57 C54 C55 C56 -177.31(18)
C54 C55 C56 C51 -1.5(3)
C52 C51 C56 C55 0.9(3)
C6 C51 C56 C55 179.20(18)
C66 C61 C62 C63 0.3(3)
C58 C61 C62 C63 -179.69(18)
C61 C62 C63 C64 -1.5(3)
C62 C63 C64 C65 0.9(3)
C62 C63 C64 C67 -179.85(18)
C63 C64 C65 C66 1.0(3)
C67 C64 C65 C66 -178.27(18)
C64 C65 C66 C61 -2.2(3)
C62 C61 C66 C65 1.6(3)
C58 C61 C66 C65 -178.39(18)
C96A C91A C92A C93A 1.4(15)
Cl1A C91A C92A C93A -178.9(7)
C91A C92A C93A C94A -0.8(15)
C92A C93A C94A C95A -1(2)
C93A C94A C95A C96A 2(2)
C92A C91A C96A C95A -0.2(18)
Cl1A C91A C96A C95A -179.9(9)
C94A C95A C96A C91A -2(2)
C96B C91B C92B C93B 2.3(15)
Cl1B C91B C92B C93B -177.1(9)
C91B C92B C93B C94B -3.6(19)
C92B C93B C94B C95B 1(2)
C93B C94B C95B C96B 2(2)
C94B C95B C96B C91B -3.6(19)
C92B C91B C96B C95B 1.3(15)
Cl1B C91B C96B C95B -179.2(10)
C95C C96C C91C C92C -0.6(18)
C95C C96C C91C Cl1C 179.9(9)
C91C C96C C95C C94C 0(2)
C93C C94C C95C C96C -1(2)
C96C C91C C92C C93C 1.5(14)
Cl1C C91C C92C C93C -179.0(8)
C95C C94C C93C C92C 2(2)
C91C C92C C93C C94C -2.1(16)
C96D C91D C92D C93D -0.7(18)
Cl1D C91D C92D C93D 180.0(9)
C91D C92D C93D C94D 0.5(18)
C92D C93D C94D C95D 2.6(19)
C93D C94D C95D C96D -6(2)
C94D C95D C96D C91D 5(2)
C92D C91D C96D C95D -1.9(19)
Cl1D C91D C96D C95D 177.3(10)
